data_4337822
loop_
_publ_author_name
'Patra, Sarat Chandra'
'Weyherm\"uller, Thomas'
'Ghosh, Prasanta'

_publ_section_title
;
 Ruthenium, Rhodium, Osmium, and Iridium Complexes of Osazones (Osazones =
 Bis-Arylhydrazones of Glyoxal): Radical versus Nonradical States.
;
_journal_issue 5
_journal_name_full 'Inorganic chemistry'
_journal_page_first 2427
_journal_page_last 2440
_journal_paper_doi 10.1021/ic4022432
_journal_volume 53
_journal_year 2014
_chemical_compound_source 'dichloromethane, hexane'
_chemical_formula_moiety 'C52 H44 Cl2 N4 O2 P2 Ru'
_chemical_formula_sum 'C52 H44 Cl2 N4 O2 P2 Ru'
_chemical_formula_weight 990.82
_chemical_name_systematic
;
 ?
;
_space_group_crystal_system monoclinic
_space_group_IT_number 14
_space_group_name_Hall '-P 2ybc'
_space_group_name_H-M_alt 'P 1 21/c 1'
_symmetry_space_group_name_Hall '-P 2ybc'
_symmetry_space_group_name_H-M 'P 1 21/c 1'
_atom_sites_solution_hydrogens mixed
_atom_sites_solution_primary direct
_atom_sites_solution_secondary difmap
_audit_creation_method SHELXL-2013
_cell_angle_alpha 90
_cell_angle_beta 115.605(10)
_cell_angle_gamma 90
_cell_formula_units_Z 4
_cell_length_a 19.328(2)
_cell_length_b 15.9729(9)
_cell_length_c 17.736(2)
_cell_measurement_reflns_used 197676
_cell_measurement_temperature 100(2)
_cell_measurement_theta_max 36.999
_cell_measurement_theta_min 2.6018
_cell_volume 4937.8(9)
_computing_cell_refinement 'DENZO (Bruker AXS, 2006)'
_computing_data_collection 'DATCOL (Bruker AXS, 2006)'
_computing_data_reduction 'DENZO (Bruker AXS, 2006)'
_computing_structure_refinement 'SHELXL-2013 (Sheldrick, 2013)'
_computing_structure_solution 'SHELXS-2013 (Sheldrick, 2013)'
_diffrn_ambient_temperature 100(2)
_diffrn_detector_area_resol_mean 18.02
_diffrn_measured_fraction_theta_full 0.996
_diffrn_measured_fraction_theta_max 0.997
_diffrn_measurement_device_type 'Bruker AXS Enraf-Nonius KappaCCD'
_diffrn_measurement_method 'CCD \f- and \w-scans'
_diffrn_radiation_monochromator graphite
_diffrn_radiation_source '0.2 x 2mm^2^ focus rotating anode'
_diffrn_radiation_type MoK\a
_diffrn_radiation_wavelength 0.71073
_diffrn_reflns_av_R_equivalents 0.0315
_diffrn_reflns_av_unetI/netI 0.0186
_diffrn_reflns_Laue_measured_fraction_full 0.996
_diffrn_reflns_Laue_measured_fraction_max 0.997
_diffrn_reflns_limit_h_max 32
_diffrn_reflns_limit_h_min -32
_diffrn_reflns_limit_k_max 27
_diffrn_reflns_limit_k_min -27
_diffrn_reflns_limit_l_max 30
_diffrn_reflns_limit_l_min -30
_diffrn_reflns_number 162550
_diffrn_reflns_point_group_measured_fraction_full 0.996
_diffrn_reflns_point_group_measured_fraction_max 0.997
_diffrn_reflns_theta_full 25.242
_diffrn_reflns_theta_max 37.110
_diffrn_reflns_theta_min 2.608
_exptl_absorpt_coefficient_mu 0.533
_exptl_absorpt_correction_T_max 0.86292
_exptl_absorpt_correction_T_min 0.76483
_exptl_absorpt_correction_type gaussian
_exptl_absorpt_process_details 'SADABS (Bruker AXS, 2008)'
_exptl_crystal_colour green
_exptl_crystal_density_diffrn 1.333
_exptl_crystal_description block
_exptl_crystal_F_000 2032
_exptl_crystal_size_max 0.57
_exptl_crystal_size_mid 0.49
_exptl_crystal_size_min 0.30
_refine_diff_density_max 0.737
_refine_diff_density_min -1.003
_refine_diff_density_rms 0.115
_refine_ls_extinction_method none
_refine_ls_goodness_of_fit_ref 1.085
_refine_ls_hydrogen_treatment mixed
_refine_ls_matrix_type full
_refine_ls_number_parameters 590
_refine_ls_number_reflns 25218
_refine_ls_number_restraints 85
_refine_ls_restrained_S_all 1.088
_refine_ls_R_factor_all 0.0306
_refine_ls_R_factor_gt 0.0252
_refine_ls_shift/su_max 0.004
_refine_ls_shift/su_mean 0.000
_refine_ls_structure_factor_coef Fsqd
_refine_ls_weighting_details
;
 w=1/[\s^2^(Fo^2^)+(0.0283P)^2^+2.2505P]
 where P=(Fo^2^+2Fc^2^)/3
;
_refine_ls_weighting_scheme calc
_refine_ls_wR_factor_gt 0.0643
_refine_ls_wR_factor_ref 0.0677
_reflns_Friedel_coverage 0.000
_reflns_number_gt 22394
_reflns_number_total 25218
_reflns_threshold_expression 'I > 2\s(I)'
_cod_data_source_file ic4022432_si_002.cif
_cod_data_source_block 5
_cod_depositor_comments
;
The following automatic conversions were performed:

'_exptl_absorpt_correction_type' value 'Gaussian' changed to
'gaussian' according to
/usr/data/users/saulius/crontab/automatic-downloads/current/ACS/lib/dictionaries/cif_core.dic
dictionary named 'cif_core.dic' version 2.4.2 from 2011-04-26.

Automatic conversion script
Id: cif_fix_values 2281 2013-09-26 08:29:07Z andrius 
;
_cod_database_code 4337822
_shelx_space_group_comment
;
The symmetry employed for this shelxl refinement is uniquely defined
by the following loop, which should always be used as a source of
symmetry information in preference to the above space-group names.
They are only intended as comments.
;

loop_
_space_group_symop_operation_xyz
'x, y, z'
'-x, y+1/2, -z+1/2'
'-x, -y, -z'
'x, -y-1/2, z-1/2'

loop_
_atom_site_label
_atom_site_type_symbol
_atom_site_fract_x
_atom_site_fract_y
_atom_site_fract_z
_atom_site_U_iso_or_equiv
_atom_site_adp_type
_atom_site_occupancy
_atom_site_site_symmetry_order
_atom_site_calc_flag
_atom_site_refinement_flags_posn
_atom_site_refinement_flags_adp
_atom_site_refinement_flags_occupancy
_atom_site_disorder_assembly
_atom_site_disorder_group
Ru1 Ru 0.30394(2) 0.37186(2) 0.26920(2) 0.00877(2) Uani 1 1 d . . . . .
Cl1 Cl 0.16908(2) 0.36148(2) 0.16719(2) 0.01420(3) Uani 1 1 d . . . . .
Cl2 Cl 0.35827(2) 0.30905(2) 0.18076(2) 0.01305(3) Uani 1 1 d . . . . .
O13 O 0.56623(4) 0.38898(5) 0.48818(4) 0.02191(13) Uani 1 1 d . . . . .
O22 O 0.21313(4) 0.51213(5) 0.45364(4) 0.02039(12) Uani 1 1 d . . . . .
N1 N 0.27716(4) 0.42525(4) 0.35585(4) 0.01135(10) Uani 1 1 d . . . . .
N4 N 0.40741(4) 0.39036(4) 0.36464(4) 0.01094(10) Uani 1 1 d . . . . .
N5 N 0.47228(4) 0.37041(5) 0.35559(4) 0.01310(11) Uani 1 1 d . . . . .
H5 H 0.4597(8) 0.3540(9) 0.3059(9) 0.016 Uiso 1 1 d . U . . .
N14 N 0.20195(4) 0.44009(5) 0.33775(5) 0.01373(11) Uani 1 1 d . . . . .
H14 H 0.1680 0.4210 0.2893 0.016 Uiso 1 1 calc R U . . .
C2 C 0.33487(5) 0.44377(5) 0.42850(5) 0.01328(12) Uani 1 1 d . . . . .
H2 H 0.3278 0.4680 0.4736 0.016 Uiso 1 1 calc R U . . .
C3 C 0.40885(5) 0.42421(5) 0.43329(5) 0.01297(12) Uani 1 1 d . . . . .
H3 H 0.4551 0.4347 0.4818 0.016 Uiso 1 1 calc R U . . .
C6 C 0.54659(5) 0.36783(5) 0.41530(5) 0.01394(12) Uani 1 1 d . . . . .
C7 C 0.60262(5) 0.33716(5) 0.38365(5) 0.01393(12) Uani 1 1 d . . . . .
C8 C 0.58208(5) 0.31022(6) 0.30155(6) 0.01864(15) Uani 1 1 d . . . . .
H8 H 0.5296 0.3090 0.2624 0.022 Uiso 1 1 calc R U . . .
C9 C 0.63870(6) 0.28525(6) 0.27743(7) 0.02031(15) Uani 1 1 d . . . . .
H9 H 0.6247 0.2680 0.2214 0.024 Uiso 1 1 calc R U . . .
C10 C 0.71549(5) 0.28539(6) 0.33487(7) 0.02036(16) Uani 1 1 d . . . . .
H10 H 0.7539 0.2683 0.3182 0.024 Uiso 1 1 calc R U . . .
C11 C 0.73589(5) 0.31067(6) 0.41675(7) 0.02063(16) Uani 1 1 d . . . . .
H11 H 0.7882 0.3099 0.4563 0.025 Uiso 1 1 calc R U . . .
C12 C 0.67982(5) 0.33714(6) 0.44093(6) 0.01730(14) Uani 1 1 d . . . . .
H12 H 0.6942 0.3553 0.4967 0.021 Uiso 1 1 calc R U . . .
C15 C 0.17279(5) 0.48092(5) 0.38551(5) 0.01418(12) Uani 1 1 d D . . . .
C16 C 0.08671(14) 0.4802(6) 0.3483(4) 0.0174(6) Uani 0.707(6) 1 d D U P A 1
C17 C 0.05233(13) 0.50645(17) 0.39853(15) 0.0232(4) Uani 0.707(6) 1 d D U P A 1
H17 H 0.0835 0.5246 0.4540 0.028 Uiso 0.707(6) 1 calc R U P A 1
C18 C -0.02724(13) 0.5067(2) 0.36905(17) 0.0301(5) Uani 0.707(6) 1 d D U P A 1
H18 H -0.0495 0.5234 0.4051 0.036 Uiso 0.707(6) 1 calc R U P A 1
C19 C -0.07399(18) 0.4829(5) 0.2882(3) 0.0402(7) Uani 0.707(6) 1 d D U P A 1
H19 H -0.1280 0.4801 0.2691 0.048 Uiso 0.707(6) 1 calc R U P A 1
C20 C -0.04048(12) 0.4630(3) 0.23473(18) 0.0479(8) Uani 0.707(6) 1 d D U P A 1
H20 H -0.0723 0.4506 0.1777 0.057 Uiso 0.707(6) 1 calc R U P A 1
C21 C 0.03883(11) 0.4611(2) 0.26402(15) 0.0349(6) Uani 0.707(6) 1 d D U P A 1
H21 H 0.0609 0.4468 0.2271 0.042 Uiso 0.707(6) 1 calc R U P A 1
C16' C 0.0879(3) 0.4888(16) 0.3495(10) 0.0174(6) Uani 0.293(6) 1 d D U P A 2
C17' C 0.0589(3) 0.5294(4) 0.3985(4) 0.0232(4) Uani 0.293(6) 1 d D U P A 2
H17' H 0.0928 0.5546 0.4497 0.028 Uiso 0.293(6) 1 calc R U P A 2
C18' C -0.0196(3) 0.5331(5) 0.3727(5) 0.0301(5) Uani 0.293(6) 1 d D U P A 2
H18' H -0.0404 0.5616 0.4052 0.036 Uiso 0.293(6) 1 calc R U P A 2
C19' C -0.0664(5) 0.4947(14) 0.2995(9) 0.0402(7) Uani 0.293(6) 1 d D U P A 2
H19' H -0.1199 0.5058 0.2761 0.048 Uiso 0.293(6) 1 calc R U P A 2
C20' C -0.0383(3) 0.4389(6) 0.2572(4) 0.0479(8) Uani 0.293(6) 1 d D U P A 2
H20' H -0.0720 0.4048 0.2126 0.057 Uiso 0.293(6) 1 calc R U P A 2
C21' C 0.0415(3) 0.4362(5) 0.2837(4) 0.0349(6) Uani 0.293(6) 1 d D U P A 2
H21' H 0.0634 0.3996 0.2578 0.042 Uiso 0.293(6) 1 calc R U P A 2
P30 P 0.31046(2) 0.50476(2) 0.21223(2) 0.01000(3) Uani 1 1 d . . . . .
C31 C 0.40906(4) 0.54480(5) 0.25479(5) 0.01260(12) Uani 1 1 d . . . . .
C32 C 0.44406(5) 0.59745(6) 0.32374(6) 0.01831(14) Uani 1 1 d . . . . .
H32 H 0.4155 0.6180 0.3519 0.022 Uiso 1 1 calc R U . . .
C33 C 0.52126(6) 0.62011(7) 0.35159(7) 0.02461(19) Uani 1 1 d . . . . .
H33 H 0.5442 0.6573 0.3976 0.030 Uiso 1 1 calc R U . . .
C34 C 0.56454(6) 0.58889(7) 0.31283(7) 0.0257(2) Uani 1 1 d . . . . .
H34 H 0.6169 0.6045 0.3321 0.031 Uiso 1 1 calc R U . . .
C35 C 0.53071(6) 0.53443(7) 0.24527(7) 0.02384(18) Uani 1 1 d . . . . .
H35 H 0.5603 0.5119 0.2190 0.029 Uiso 1 1 calc R U . . .
C36 C 0.45374(5) 0.51310(6) 0.21629(6) 0.01864(15) Uani 1 1 d . . . . .
H36 H 0.4310 0.4765 0.1697 0.022 Uiso 1 1 calc R U . . .
C37 C 0.24800(5) 0.58201(5) 0.22860(5) 0.01267(12) Uani 1 1 d . . . . .
C38 C 0.26456(5) 0.62000(5) 0.30600(6) 0.01651(13) Uani 1 1 d . . . . .
H38 H 0.3120 0.6089 0.3528 0.020 Uiso 1 1 calc R U . . .
C39 C 0.21146(6) 0.67408(6) 0.31438(6) 0.02062(16) Uani 1 1 d . . . . .
H39 H 0.2236 0.7006 0.3666 0.025 Uiso 1 1 calc R U . . .
C40 C 0.14100(6) 0.68953(7) 0.24718(7) 0.02406(18) Uani 1 1 d . . . . .
H40 H 0.1054 0.7268 0.2531 0.029 Uiso 1 1 calc R U . . .
C41 C 0.12328(6) 0.64995(8) 0.17140(7) 0.02597(19) Uani 1 1 d . . . . .
H41 H 0.0747 0.6592 0.1256 0.031 Uiso 1 1 calc R U . . .
C42 C 0.17610(5) 0.59676(6) 0.16184(6) 0.01910(15) Uani 1 1 d . . . . .
H42 H 0.1633 0.5702 0.1095 0.023 Uiso 1 1 calc R U . . .
C43 C 0.28275(5) 0.51730(5) 0.10020(5) 0.01246(11) Uani 1 1 d . . . . .
C44 C 0.24333(5) 0.45547(5) 0.04168(5) 0.01632(13) Uani 1 1 d . . . . .
H44 H 0.2315 0.4036 0.0595 0.020 Uiso 1 1 calc R U . . .
C45 C 0.22138(6) 0.47031(6) -0.04330(6) 0.02038(16) Uani 1 1 d . . . . .
H45 H 0.1943 0.4284 -0.0832 0.024 Uiso 1 1 calc R U . . .
C46 C 0.23885(6) 0.54599(6) -0.06987(6) 0.02031(16) Uani 1 1 d . . . . .
H46 H 0.2239 0.5555 -0.1277 0.024 Uiso 1 1 calc R U . . .
C47 C 0.27823(6) 0.60780(6) -0.01178(6) 0.01913(15) Uani 1 1 d . . . . .
H47 H 0.2901 0.6595 -0.0299 0.023 Uiso 1 1 calc R U . . .
C48 C 0.30015(5) 0.59352(5) 0.07299(5) 0.01603(13) Uani 1 1 d . . . . .
H48 H 0.3271 0.6357 0.1126 0.019 Uiso 1 1 calc R U . . .
P50 P 0.29229(2) 0.23664(2) 0.31987(2) 0.01047(3) Uani 1 1 d . . . . .
C51 C 0.27203(5) 0.14669(5) 0.24979(5) 0.01296(12) Uani 1 1 d . . . . .
C52 C 0.23273(5) 0.15695(5) 0.16322(5) 0.01680(14) Uani 1 1 d . . . . .
H52 H 0.2192 0.2115 0.1401 0.020 Uiso 1 1 calc R U . . .
C53 C 0.21334(6) 0.08723(6) 0.11083(6) 0.02109(16) Uani 1 1 d . . . . .
H53 H 0.1861 0.0944 0.0521 0.025 Uiso 1 1 calc R U . . .
C54 C 0.23352(6) 0.00720(6) 0.14396(7) 0.02072(16) Uani 1 1 d . . . . .
H54 H 0.2206 -0.0400 0.1079 0.025 Uiso 1 1 calc R U . . .
C55 C 0.27273(5) -0.00342(5) 0.23017(6) 0.01815(14) Uani 1 1 d . . . . .
H55 H 0.2865 -0.0580 0.2530 0.022 Uiso 1 1 calc R U . . .
C56 C 0.29178(5) 0.06581(5) 0.28308(6) 0.01538(13) Uani 1 1 d . . . . .
H56 H 0.3182 0.0582 0.3419 0.018 Uiso 1 1 calc R U . . .
C57 C 0.21293(5) 0.23001(5) 0.34978(5) 0.01334(12) Uani 1 1 d . . . . .
C58 C 0.21723(5) 0.26241(6) 0.42521(6) 0.01759(14) Uani 1 1 d . . . . .
H58 H 0.2632 0.2884 0.4637 0.021 Uiso 1 1 calc R U . . .
C59 C 0.15446(6) 0.25661(7) 0.44393(7) 0.02274(17) Uani 1 1 d . . . . .
H59 H 0.1585 0.2765 0.4962 0.027 Uiso 1 1 calc R U . . .
C60 C 0.08587(6) 0.22192(8) 0.38668(8) 0.0281(2) Uani 1 1 d . . . . .
H60 H 0.0430 0.2188 0.3995 0.034 Uiso 1 1 calc R U . . .
C61 C 0.08013(6) 0.19180(9) 0.31072(7) 0.0279(2) Uani 1 1 d . . . . .
H61 H 0.0332 0.1686 0.2713 0.034 Uiso 1 1 calc R U . . .
C62 C 0.14321(5) 0.19573(7) 0.29251(6) 0.01952(15) Uani 1 1 d . . . . .
H62 H 0.1390 0.1749 0.2405 0.023 Uiso 1 1 calc R U . . .
C63 C 0.37999(5) 0.20018(5) 0.40791(5) 0.01267(12) Uani 1 1 d . . . . .
C64 C 0.44196(5) 0.18703(5) 0.38778(5) 0.01553(13) Uani 1 1 d . . . . .
H64 H 0.4362 0.1989 0.3329 0.019 Uiso 1 1 calc R U . . .
C65 C 0.51161(5) 0.15680(7) 0.44729(6) 0.02082(16) Uani 1 1 d . . . . .
H65 H 0.5529 0.1474 0.4327 0.025 Uiso 1 1 calc R U . . .
C66 C 0.52099(6) 0.14018(8) 0.52841(7) 0.02507(19) Uani 1 1 d . . . . .
H66 H 0.5687 0.1202 0.5694 0.030 Uiso 1 1 calc R U . . .
C67 C 0.46008(6) 0.15309(7) 0.54897(6) 0.02380(18) Uani 1 1 d . . . . .
H67 H 0.4665 0.1421 0.6043 0.029 Uiso 1 1 calc R U . . .
C68 C 0.38932(5) 0.18216(6) 0.48890(5) 0.01790(14) Uani 1 1 d . . . . .
H68 H 0.3477 0.1896 0.5032 0.021 Uiso 1 1 calc R U . . .

loop_
_atom_site_aniso_label
_atom_site_aniso_U_11
_atom_site_aniso_U_22
_atom_site_aniso_U_33
_atom_site_aniso_U_23
_atom_site_aniso_U_13
_atom_site_aniso_U_12
Ru1 0.00835(2) 0.00915(2) 0.00893(2) -0.00074(2) 0.00385(2) -0.00041(2)
Cl1 0.01082(7) 0.01574(7) 0.01370(7) -0.00134(6) 0.00311(6) -0.00107(5)
Cl2 0.01388(7) 0.01461(7) 0.01206(7) -0.00154(5) 0.00692(6) 0.00048(5)
O13 0.0136(3) 0.0337(4) 0.0147(3) -0.0076(3) 0.0026(2) 0.0017(2)
O22 0.0188(3) 0.0273(3) 0.0175(3) -0.0055(2) 0.0103(2) 0.0007(2)
N1 0.0101(2) 0.0121(2) 0.0128(3) -0.0006(2) 0.0058(2) -0.00017(19)
N4 0.0095(2) 0.0122(2) 0.0115(2) -0.00007(19) 0.0049(2) 0.00003(19)
N5 0.0091(2) 0.0182(3) 0.0117(3) -0.0011(2) 0.0042(2) 0.0005(2)
N14 0.0104(2) 0.0169(3) 0.0145(3) -0.0026(2) 0.0060(2) 0.0006(2)
C2 0.0125(3) 0.0157(3) 0.0120(3) -0.0029(2) 0.0055(2) -0.0005(2)
C3 0.0119(3) 0.0150(3) 0.0114(3) -0.0024(2) 0.0044(2) -0.0007(2)
C6 0.0106(3) 0.0156(3) 0.0142(3) -0.0011(2) 0.0040(2) 0.0001(2)
C7 0.0105(3) 0.0145(3) 0.0163(3) -0.0005(2) 0.0053(2) 0.0004(2)
C8 0.0140(3) 0.0237(4) 0.0187(4) -0.0035(3) 0.0075(3) 0.0013(3)
C9 0.0201(4) 0.0197(4) 0.0254(4) -0.0028(3) 0.0139(3) 0.0010(3)
C10 0.0181(4) 0.0132(3) 0.0345(5) 0.0007(3) 0.0159(4) 0.0017(3)
C11 0.0123(3) 0.0178(4) 0.0309(5) 0.0015(3) 0.0084(3) 0.0023(3)
C12 0.0116(3) 0.0168(3) 0.0209(4) 0.0004(3) 0.0046(3) 0.0012(2)
C15 0.0142(3) 0.0153(3) 0.0159(3) 0.0014(2) 0.0092(3) 0.0019(2)
C16 0.0143(3) 0.020(2) 0.0208(4) 0.0022(6) 0.0102(3) 0.0040(4)
C17 0.0170(6) 0.0329(12) 0.0239(5) -0.0013(8) 0.0128(4) 0.0036(7)
C18 0.0170(6) 0.0460(15) 0.0323(6) -0.0006(10) 0.0154(5) 0.0053(8)
C19 0.0110(8) 0.067(3) 0.0390(17) -0.0073(10) 0.0079(9) 0.0044(11)
C20 0.0137(5) 0.094(2) 0.0290(12) -0.0123(12) 0.0031(8) 0.0103(9)
C21 0.0130(4) 0.0680(17) 0.0204(9) -0.0062(8) 0.0040(6) 0.0105(8)
C16' 0.0143(3) 0.020(2) 0.0208(4) 0.0022(6) 0.0102(3) 0.0040(4)
C17' 0.0170(6) 0.0329(12) 0.0239(5) -0.0013(8) 0.0128(4) 0.0036(7)
C18' 0.0170(6) 0.0460(15) 0.0323(6) -0.0006(10) 0.0154(5) 0.0053(8)
C19' 0.0110(8) 0.067(3) 0.0390(17) -0.0073(10) 0.0079(9) 0.0044(11)
C20' 0.0137(5) 0.094(2) 0.0290(12) -0.0123(12) 0.0031(8) 0.0103(9)
C21' 0.0130(4) 0.0680(17) 0.0204(9) -0.0062(8) 0.0040(6) 0.0105(8)
P30 0.01029(7) 0.00969(7) 0.01007(7) -0.00053(6) 0.00444(6) -0.00024(6)
C31 0.0117(3) 0.0121(3) 0.0135(3) 0.0012(2) 0.0050(2) -0.0014(2)
C32 0.0174(3) 0.0209(4) 0.0145(3) -0.0019(3) 0.0049(3) -0.0056(3)
C33 0.0197(4) 0.0289(5) 0.0192(4) 0.0001(3) 0.0028(3) -0.0104(3)
C34 0.0146(4) 0.0299(5) 0.0279(5) 0.0076(4) 0.0047(3) -0.0066(3)
C35 0.0150(3) 0.0258(4) 0.0336(5) 0.0039(4) 0.0133(4) -0.0010(3)
C36 0.0146(3) 0.0183(3) 0.0255(4) -0.0018(3) 0.0109(3) -0.0014(3)
C37 0.0127(3) 0.0118(3) 0.0147(3) 0.0003(2) 0.0070(2) 0.0006(2)
C38 0.0197(3) 0.0155(3) 0.0160(3) -0.0006(3) 0.0093(3) 0.0032(3)
C39 0.0254(4) 0.0183(4) 0.0232(4) -0.0016(3) 0.0153(3) 0.0043(3)
C40 0.0213(4) 0.0244(4) 0.0317(5) -0.0005(4) 0.0164(4) 0.0068(3)
C41 0.0150(4) 0.0330(5) 0.0284(5) -0.0021(4) 0.0079(3) 0.0077(3)
C42 0.0130(3) 0.0233(4) 0.0197(4) -0.0025(3) 0.0058(3) 0.0031(3)
C43 0.0138(3) 0.0124(3) 0.0111(3) -0.0002(2) 0.0053(2) 0.0009(2)
C44 0.0194(3) 0.0145(3) 0.0131(3) -0.0014(2) 0.0051(3) -0.0005(3)
C45 0.0265(4) 0.0193(4) 0.0121(3) -0.0026(3) 0.0053(3) 0.0007(3)
C46 0.0259(4) 0.0225(4) 0.0120(3) 0.0007(3) 0.0077(3) 0.0041(3)
C47 0.0251(4) 0.0183(3) 0.0149(3) 0.0033(3) 0.0095(3) 0.0013(3)
C48 0.0203(3) 0.0148(3) 0.0131(3) 0.0005(2) 0.0073(3) -0.0006(3)
P50 0.01097(7) 0.01006(7) 0.01122(8) -0.00045(6) 0.00559(6) -0.00056(6)
C51 0.0130(3) 0.0111(3) 0.0153(3) -0.0019(2) 0.0066(2) -0.0009(2)
C52 0.0209(4) 0.0131(3) 0.0154(3) -0.0028(2) 0.0069(3) -0.0010(3)
C53 0.0282(4) 0.0165(3) 0.0173(4) -0.0054(3) 0.0086(3) -0.0021(3)
C54 0.0253(4) 0.0143(3) 0.0241(4) -0.0065(3) 0.0122(3) -0.0022(3)
C55 0.0201(4) 0.0111(3) 0.0250(4) -0.0023(3) 0.0115(3) -0.0002(3)
C56 0.0159(3) 0.0120(3) 0.0192(3) -0.0005(2) 0.0086(3) -0.0002(2)
C57 0.0135(3) 0.0126(3) 0.0159(3) 0.0015(2) 0.0083(3) 0.0002(2)
C58 0.0187(3) 0.0171(3) 0.0217(4) -0.0034(3) 0.0132(3) -0.0029(3)
C59 0.0245(4) 0.0246(4) 0.0277(4) -0.0040(3) 0.0195(4) -0.0027(3)
C60 0.0202(4) 0.0373(6) 0.0345(5) -0.0032(4) 0.0192(4) -0.0032(4)
C61 0.0130(3) 0.0439(6) 0.0273(5) -0.0034(4) 0.0091(3) -0.0027(4)
C62 0.0119(3) 0.0288(4) 0.0171(3) 0.0001(3) 0.0056(3) -0.0001(3)
C63 0.0130(3) 0.0129(3) 0.0121(3) 0.0006(2) 0.0054(2) -0.0001(2)
C64 0.0145(3) 0.0175(3) 0.0154(3) 0.0019(3) 0.0072(3) 0.0021(2)
C65 0.0148(3) 0.0261(4) 0.0208(4) 0.0038(3) 0.0070(3) 0.0049(3)
C66 0.0185(4) 0.0324(5) 0.0192(4) 0.0064(4) 0.0033(3) 0.0051(3)
C67 0.0226(4) 0.0320(5) 0.0144(3) 0.0060(3) 0.0058(3) 0.0026(4)
C68 0.0183(3) 0.0226(4) 0.0135(3) 0.0025(3) 0.0075(3) 0.0004(3)

loop_
_atom_type_symbol
_atom_type_description
_atom_type_scat_dispersion_real
_atom_type_scat_dispersion_imag
_atom_type_scat_source
C C 0.0033 0.0016 'International Tables Vol C Tables 4.2.6.8 and 6.1.1.4'
H H 0.0000 0.0000 'International Tables Vol C Tables 4.2.6.8 and 6.1.1.4'
Cl Cl 0.1484 0.1585 'International Tables Vol C Tables 4.2.6.8 and 6.1.1.4'
N N 0.0061 0.0033 'International Tables Vol C Tables 4.2.6.8 and 6.1.1.4'
O O 0.0106 0.0060 'International Tables Vol C Tables 4.2.6.8 and 6.1.1.4'
P P 0.1023 0.0942 'International Tables Vol C Tables 4.2.6.8 and 6.1.1.4'
Ru Ru -1.2594 0.8363 'International Tables Vol C Tables 4.2.6.8 and 6.1.1.4'

loop_
_exptl_crystal_face_index_h
_exptl_crystal_face_index_k
_exptl_crystal_face_index_l
_exptl_crystal_face_perp_dist
-1.00 0.00 0.00 0.1500
1.00 0.00 0.00 0.1500
1.00 2.00 -2.00 0.2700
-1.00 2.00 2.00 0.2600
1.00 -2.00 -2.00 0.2300
0.00 1.00 1.00 0.2600
-1.00 -2.00 2.00 0.2700
0.00 -1.00 0.00 0.2800
0.00 1.00 0.00 0.2900
-1.00 1.00 1.00 0.2100
-1.00 0.00 2.00 0.3400

loop_
_geom_angle_atom_site_label_1
_geom_angle_atom_site_label_2
_geom_angle_atom_site_label_3
_geom_angle
N4 Ru1 N1 77.57(3)
N4 Ru1 P30 90.60(2)
N1 Ru1 P30 91.41(2)
N4 Ru1 P50 92.15(2)
N1 Ru1 P50 89.92(2)
P30 Ru1 P50 177.149(8)
N4 Ru1 Cl2 93.08(2)
N1 Ru1 Cl2 170.65(2)
P30 Ru1 Cl2 88.709(9)
P50 Ru1 Cl2 90.390(8)
N4 Ru1 Cl1 170.41(2)
N1 Ru1 Cl1 92.86(2)
P30 Ru1 Cl1 88.939(8)
P50 Ru1 Cl1 88.475(8)
Cl2 Ru1 Cl1 96.487(11)
C2 N1 N14 123.60(7)
C2 N1 Ru1 116.88(5)
N14 N1 Ru1 119.52(5)
C3 N4 N5 123.21(7)
C3 N4 Ru1 117.00(5)
N5 N4 Ru1 119.76(5)
C6 N5 N4 128.66(7)
C6 N5 H5 121.9(10)
N4 N5 H5 109.2(10)
N1 N14 C15 128.15(7)
N1 N14 H14 115.9
C15 N14 H14 115.9
N1 C2 C3 114.18(7)
N1 C2 H2 122.9
C3 C2 H2 122.9
N4 C3 C2 114.35(7)
N4 C3 H3 122.8
C2 C3 H3 122.8
O13 C6 N5 123.41(8)
O13 C6 C7 122.63(8)
N5 C6 C7 113.95(7)
C12 C7 C8 119.33(8)
C12 C7 C6 116.42(8)
C8 C7 C6 124.24(7)
C9 C8 C7 119.95(8)
C9 C8 H8 120.0
C7 C8 H8 120.0
C10 C9 C8 120.37(9)
C10 C9 H9 119.8
C8 C9 H9 119.8
C11 C10 C9 119.78(8)
C11 C10 H10 120.1
C9 C10 H10 120.1
C10 C11 C12 120.18(9)
C10 C11 H11 119.9
C12 C11 H11 119.9
C11 C12 C7 120.37(9)
C11 C12 H12 119.8
C7 C12 H12 119.8
O22 C15 N14 123.18(8)
O22 C15 C16' 120.2(3)
N14 C15 C16' 116.6(3)
O22 C15 C16 123.25(14)
N14 C15 C16 113.52(14)
C17 C16 C21 118.0(2)
C17 C16 C15 117.6(3)
C21 C16 C15 124.2(3)
C16 C17 C18 121.1(2)
C16 C17 H17 119.4
C18 C17 H17 119.4
C19 C18 C17 120.7(2)
C19 C18 H18 119.6
C17 C18 H18 119.6
C18 C19 C20 118.8(3)
C18 C19 H19 120.6
C20 C19 H19 120.6
C21 C20 C19 120.7(2)
C21 C20 H20 119.6
C19 C20 H20 119.6
C20 C21 C16 120.2(2)
C20 C21 H21 119.9
C16 C21 H21 119.9
C17' C16' C21' 121.1(7)
C17' C16' C15 116.2(6)
C21' C16' C15 119.8(7)
C16' C17' C18' 119.8(5)
C16' C17' H17' 120.1
C18' C17' H17' 120.1
C19' C18' C17' 118.5(6)
C19' C18' H18' 120.8
C17' C18' H18' 120.8
C18' C19' C20' 122.5(7)
C18' C19' H19' 118.7
C20' C19' H19' 118.7
C21' C20' C19' 117.3(7)
C21' C20' H20' 121.3
C19' C20' H20' 121.3
C16' C21' C20' 118.3(5)
C16' C21' H21' 120.8
C20' C21' H21' 120.8
C43 P30 C37 101.19(4)
C43 P30 C31 99.95(4)
C37 P30 C31 109.74(4)
C43 P30 Ru1 120.95(3)
C37 P30 Ru1 111.96(3)
C31 P30 Ru1 111.89(3)
C32 C31 C36 118.41(8)
C32 C31 P30 126.50(7)
C36 C31 P30 114.91(6)
C31 C32 C33 120.25(9)
C31 C32 H32 119.9
C33 C32 H32 119.9
C34 C33 C32 120.77(10)
C34 C33 H33 119.6
C32 C33 H33 119.6
C33 C34 C35 119.46(9)
C33 C34 H34 120.3
C35 C34 H34 120.3
C36 C35 C34 120.02(10)
C36 C35 H35 120.0
C34 C35 H35 120.0
C35 C36 C31 121.05(9)
C35 C36 H36 119.5
C31 C36 H36 119.5
C42 C37 C38 118.45(8)
C42 C37 P30 117.33(6)
C38 C37 P30 123.86(6)
C39 C38 C37 120.20(9)
C39 C38 H38 119.9
C37 C38 H38 119.9
C40 C39 C38 120.71(9)
C40 C39 H39 119.6
C38 C39 H39 119.6
C41 C40 C39 119.33(9)
C41 C40 H40 120.3
C39 C40 H40 120.3
C40 C41 C42 120.56(10)
C40 C41 H41 119.7
C42 C41 H41 119.7
C41 C42 C37 120.69(9)
C41 C42 H42 119.7
C37 C42 H42 119.7
C44 C43 C48 119.54(7)
C44 C43 P30 122.59(6)
C48 C43 P30 117.83(6)
C43 C44 C45 119.68(8)
C43 C44 H44 120.2
C45 C44 H44 120.2
C46 C45 C44 120.50(8)
C46 C45 H45 119.8
C44 C45 H45 119.8
C45 C46 C47 120.04(8)
C45 C46 H46 120.0
C47 C46 H46 120.0
C46 C47 C48 119.78(9)
C46 C47 H47 120.1
C48 C47 H47 120.1
C47 C48 C43 120.46(8)
C47 C48 H48 119.8
C43 C48 H48 119.8
C51 P50 C57 101.04(4)
C51 P50 C63 100.19(4)
C57 P50 C63 108.48(4)
C51 P50 Ru1 118.85(3)
C57 P50 Ru1 112.88(3)
C63 P50 Ru1 113.89(3)
C52 C51 C56 119.35(7)
C52 C51 P50 120.65(6)
C56 C51 P50 119.88(6)
C53 C52 C51 120.04(8)
C53 C52 H52 120.0
C51 C52 H52 120.0
C54 C53 C52 120.48(9)
C54 C53 H53 119.8
C52 C53 H53 119.8
C53 C54 C55 119.74(8)
C53 C54 H54 120.1
C55 C54 H54 120.1
C54 C55 C56 120.19(8)
C54 C55 H55 119.9
C56 C55 H55 119.9
C55 C56 C51 120.19(8)
C55 C56 H56 119.9
C51 C56 H56 119.9
C62 C57 C58 118.51(8)
C62 C57 P50 118.45(6)
C58 C57 P50 122.92(6)
C59 C58 C57 120.27(9)
C59 C58 H58 119.9
C57 C58 H58 119.9
C60 C59 C58 120.44(9)
C60 C59 H59 119.8
C58 C59 H59 119.8
C61 C60 C59 119.85(9)
C61 C60 H60 120.1
C59 C60 H60 120.1
C60 C61 C62 119.92(10)
C60 C61 H61 120.0
C62 C61 H61 120.0
C61 C62 C57 120.94(9)
C61 C62 H62 119.5
C57 C62 H62 119.5
C68 C63 C64 118.97(8)
C68 C63 P50 126.98(6)
C64 C63 P50 114.01(6)
C65 C64 C63 120.74(8)
C65 C64 H64 119.6
C63 C64 H64 119.6
C64 C65 C66 120.04(9)
C64 C65 H65 120.0
C66 C65 H65 120.0
C67 C66 C65 119.65(9)
C67 C66 H66 120.2
C65 C66 H66 120.2
C66 C67 C68 120.60(9)
C66 C67 H67 119.7
C68 C67 H67 119.7
C63 C68 C67 119.98(9)
C63 C68 H68 120.0
C67 C68 H68 120.0

loop_
_geom_bond_atom_site_label_1
_geom_bond_atom_site_label_2
_geom_bond_distance
Ru1 N4 2.0065(7)
Ru1 N1 2.0111(7)
Ru1 P30 2.3775(2)
Ru1 P50 2.3871(2)
Ru1 Cl2 2.4482(3)
Ru1 Cl1 2.4535(4)
O13 C6 1.2268(11)
O22 C15 1.2258(11)
N1 C2 1.3227(11)
N1 N14 1.3671(10)
N4 C3 1.3215(10)
N4 N5 1.3687(10)
N5 C6 1.3681(11)
N5 H5 0.849(15)
N14 C15 1.3687(11)
N14 H14 0.8800
C2 C3 1.4299(11)
C2 H2 0.9500
C3 H3 0.9500
C6 C7 1.5010(12)
C7 C12 1.3958(12)
C7 C8 1.4013(13)
C8 C9 1.3944(13)
C8 H8 0.9500
C9 C10 1.3907(14)
C9 H9 0.9500
C10 C11 1.3903(16)
C10 H10 0.9500
C11 C12 1.3924(13)
C11 H11 0.9500
C12 H12 0.9500
C15 C16' 1.487(6)
C15 C16 1.501(3)
C16 C17 1.386(3)
C16 C21 1.410(4)
C17 C18 1.394(2)
C17 H17 0.9500
C18 C19 1.377(4)
C18 H18 0.9500
C19 C20 1.397(4)
C19 H19 0.9500
C20 C21 1.390(2)
C20 H20 0.9500
C21 H21 0.9500
C16' C17' 1.381(6)
C16' C21' 1.403(8)
C17' C18' 1.384(6)
C17' H17' 0.9500
C18' C19' 1.365(7)
C18' H18' 0.9500
C19' C20' 1.416(8)
C19' H19' 0.9500
C20' C21' 1.405(6)
C20' H20' 0.9500
C21' H21' 0.9500
P30 C43 1.8319(8)
P30 C37 1.8349(8)
P30 C31 1.8350(8)
C31 C32 1.3947(12)
C31 C36 1.4064(12)
C32 C33 1.4015(14)
C32 H32 0.9500
C33 C34 1.3850(17)
C33 H33 0.9500
C34 C35 1.3938(17)
C34 H34 0.9500
C35 C36 1.3903(13)
C35 H35 0.9500
C36 H36 0.9500
C37 C42 1.4024(12)
C37 C38 1.4056(12)
C38 C39 1.3977(13)
C38 H38 0.9500
C39 C40 1.3905(15)
C39 H39 0.9500
C40 C41 1.3876(16)
C40 H40 0.9500
C41 C42 1.3938(13)
C41 H41 0.9500
C42 H42 0.9500
C43 C44 1.3963(12)
C43 C48 1.4029(12)
C44 C45 1.3983(13)
C44 H44 0.9500
C45 C46 1.3911(14)
C45 H45 0.9500
C46 C47 1.3920(14)
C46 H46 0.9500
C47 C48 1.3933(12)
C47 H47 0.9500
C48 H48 0.9500
P50 C51 1.8280(8)
P50 C57 1.8298(8)
P50 C63 1.8338(9)
C51 C52 1.3977(12)
C51 C56 1.4030(12)
C52 C53 1.3938(12)
C52 H52 0.9500
C53 C54 1.3905(14)
C53 H53 0.9500
C54 C55 1.3927(15)
C54 H54 0.9500
C55 C56 1.3930(12)
C55 H55 0.9500
C56 H56 0.9500
C57 C62 1.4015(13)
C57 C58 1.4031(12)
C58 C59 1.3924(13)
C58 H58 0.9500
C59 C60 1.3899(16)
C59 H59 0.9500
C60 C61 1.3890(17)
C60 H60 0.9500
C61 C62 1.3912(14)
C61 H61 0.9500
C62 H62 0.9500
C63 C68 1.3983(12)
C63 C64 1.4055(12)
C64 C65 1.3897(13)
C64 H64 0.9500
C65 C66 1.3957(15)
C65 H65 0.9500
C66 C67 1.3900(16)
C66 H66 0.9500
C67 C68 1.4006(14)
C67 H67 0.9500
C68 H68 0.9500

loop_
_platon_squeeze_void_nr
_platon_squeeze_void_average_x
_platon_squeeze_void_average_y
_platon_squeeze_void_average_z
_platon_squeeze_void_volume
_platon_squeeze_void_count_electrons
_platon_squeeze_void_content
1 0.000 0.000 0.500 311 44 'C H2 Cl2'
2 1.000 0.500 1.000 311 44 'C H2 Cl2'
